data_7015014
loop_
_publ_author_name
'Albrecht, Carolin'
'Bode, Maren'
'P\'erez, Janaina Marinas'
'Daniels, J\"org'
'Schnakenburg, Gregor'
'Streubel, Rainer'

_publ_section_title
;
 First examples of oxaphosphirane pentacarbonylchromium(0) and
 -molybdenum(0) complexes: synthesis, structures and reactions
;
_journal_issue 11
_journal_name_full 'Dalton Transactions'
_journal_page_first 2654
_journal_paper_doi 10.1039/c0dt01509a
_journal_volume 40
_journal_year 2011
_chemical_formula_moiety 'C22 H22 Cl Mo O6 P'
_chemical_formula_sum 'C22 H22 Cl Mo O6 P'
_chemical_formula_weight 544.76
_chemical_name_systematic
;
?
;
_space_group_IT_number 14
_symmetry_cell_setting monoclinic
_symmetry_space_group_name_Hall '-P 2ybc'
_symmetry_space_group_name_H-M 'P 1 21/c 1'
_atom_sites_solution_hydrogens geom
_atom_sites_solution_primary direct
_atom_sites_solution_secondary difmap
_cell_angle_alpha 90.00
_cell_angle_beta 109.209(5)
_cell_angle_gamma 90.00
_cell_formula_units_Z 4
_cell_length_a 17.3419(14)
_cell_length_b 9.8710(9)
_cell_length_c 14.7056(10)
_cell_measurement_reflns_used 5071
_cell_measurement_temperature 123(2)
_cell_measurement_theta_max 29.13
_cell_measurement_theta_min 1.00
_cell_volume 2377.2(3)
_computing_cell_refinement 'HKL Scalepack (Otwinowski & Minor 1997)'
_computing_data_collection 'HKL Denzo and Scalepack (Otwinowski & Minor 1997)'
_computing_data_reduction 'HKL Denzo and Scalepack (Otwinowski & Minor 1997)'
_computing_molecular_graphics 'DIAMOND (Brandenburg, 1999)'
_computing_publication_material 'SHELXL97 (Sheldrick, 1997)'
_computing_structure_refinement 'SHELXL-97 (Sheldrick, 1997)'
_computing_structure_solution 'SHELXS-97 (Sheldrick, 1990)'
_diffrn_ambient_temperature 123(2)
_diffrn_detector_area_resol_mean 9
_diffrn_measured_fraction_theta_full 0.973
_diffrn_measured_fraction_theta_max 0.973
_diffrn_measurement_device '95mm CCD camera on \k-goniostat'
_diffrn_measurement_device_type 'Nonius KappaCCD'
_diffrn_measurement_method 'CCD rotation images, thick slices'
_diffrn_radiation_monochromator 'horizonally mounted graphite crystal'
_diffrn_radiation_type MoK\a
_diffrn_radiation_wavelength 0.71073
_diffrn_reflns_av_R_equivalents 0.0899
_diffrn_reflns_av_sigmaI/netI 0.1291
_diffrn_reflns_limit_h_max 22
_diffrn_reflns_limit_h_min -16
_diffrn_reflns_limit_k_max 11
_diffrn_reflns_limit_k_min -13
_diffrn_reflns_limit_l_max 15
_diffrn_reflns_limit_l_min -19
_diffrn_reflns_number 15770
_diffrn_reflns_theta_full 28.00
_diffrn_reflns_theta_max 28.00
_diffrn_reflns_theta_min 2.49
_exptl_absorpt_coefficient_mu 0.766
_exptl_absorpt_correction_T_max 0.7917
_exptl_absorpt_correction_T_min 0.7917
_exptl_absorpt_correction_type multi-scan
_exptl_crystal_colour Colourless
_exptl_crystal_density_diffrn 1.522
_exptl_crystal_density_method 'not measured'
_exptl_crystal_description block
_exptl_crystal_F_000 1104
_exptl_crystal_size_max 0.32
_exptl_crystal_size_mid 0.32
_exptl_crystal_size_min 0.32
_refine_diff_density_max 0.964
_refine_diff_density_min -0.924
_refine_diff_density_rms 0.134
_refine_ls_extinction_coef 0.0010(3)
_refine_ls_extinction_expression Fc^*^=kFc[1+0.001xFc^2^\l^3^/sin(2\q)]^-1/4^
_refine_ls_extinction_method SHELXL
_refine_ls_goodness_of_fit_ref 0.912
_refine_ls_hydrogen_treatment constr
_refine_ls_matrix_type full
_refine_ls_number_parameters 286
_refine_ls_number_reflns 5577
_refine_ls_number_restraints 0
_refine_ls_restrained_S_all 0.912
_refine_ls_R_factor_all 0.1124
_refine_ls_R_factor_gt 0.0437
_refine_ls_shift/su_max 0.001
_refine_ls_shift/su_mean 0.000
_refine_ls_structure_factor_coef Fsqd
_refine_ls_weighting_details 'calc w=1/[\s^2^(Fo^2^)+(0.0310P)^2^+0.0000P] where P=(Fo^2^+2Fc^2^)/3'
_refine_ls_weighting_scheme calc
_refine_ls_wR_factor_gt 0.0837
_refine_ls_wR_factor_ref 0.1008
_reflns_number_gt 3098
_reflns_number_total 5577
_reflns_threshold_expression >2sigma(I)
_cod_data_source_file C0DT01509A.TXT
_cod_data_source_block Greg1290
_cod_depositor_comments
;
The following automatic conversions were performed:
'_symmetry_cell_setting' value 'Monoclinic' changed to 'monoclinic'
according to '/home/saulius/struct/CIF-dictionaries/cif_core.dic'
dictionary named 'cif_core.dic' version 2.4.1 from
2010-06-29.

'_exptl_absorpt_correction_type' value 'Multi-Scan' changed
to 'multi-scan' according to
'/home/saulius/struct/CIF-dictionaries/cif_core.dic' dictionary named
'cif_core.dic' version 2.4.1 from 2010-06-29.

Automatic conversion script
Id: cif_fix_enum 1555 2011-01-17 13:19:09Z saulius 
;
_cod_original_sg_symbol_H-M 'P 21/c'
_cod_database_code 7015014

loop_
_symmetry_equiv_pos_as_xyz
'x, y, z'
'-x, y+1/2, -z+1/2'
'-x, -y, -z'
'x, -y-1/2, z-1/2'

loop_
_atom_site_label
_atom_site_type_symbol
_atom_site_fract_x
_atom_site_fract_y
_atom_site_fract_z
_atom_site_U_iso_or_equiv
_atom_site_adp_type
_atom_site_occupancy
_atom_site_symmetry_multiplicity
_atom_site_calc_flag
_atom_site_refinement_flags
_atom_site_disorder_assembly
_atom_site_disorder_group
Mo Mo 0.398150(19) -0.14657(4) 0.15635(2) 0.02806(13) Uani 1 1 d . . .
Cl Cl 0.18364(5) -0.02298(10) 0.06397(6) 0.0289(2) Uani 1 1 d . . .
P P 0.25549(6) -0.17068(11) 0.15274(7) 0.0273(3) Uani 1 1 d . . .
O1 O 0.14792(14) -0.1804(3) 0.24279(17) 0.0335(7) Uani 1 1 d . . .
O2 O 0.57574(18) -0.0672(3) 0.1625(2) 0.0539(9) Uani 1 1 d . . .
O3 O 0.46826(16) -0.2296(3) 0.3782(2) 0.0431(8) Uani 1 1 d . . .
O4 O 0.37787(17) 0.1682(3) 0.1963(2) 0.0491(8) Uani 1 1 d . . .
O5 O 0.32578(17) -0.1021(3) -0.0702(2) 0.0427(8) Uani 1 1 d . . .
O6 O 0.44236(18) -0.4469(3) 0.1143(2) 0.0498(8) Uani 1 1 d . . .
C1 C 0.2313(2) -0.1451(4) 0.2659(3) 0.0293(9) Uani 1 1 d . . .
H1A H 0.2641 -0.2120 0.3144 0.035 Uiso 1 1 calc R . .
C2 C 0.1245(2) -0.2977(4) 0.1781(3) 0.0297(9) Uani 1 1 d . . .
C3 C 0.1888(2) -0.3251(4) 0.1268(3) 0.0291(9) Uani 1 1 d . . .
C4 C 0.2473(2) -0.0073(4) 0.3110(3) 0.0295(9) Uani 1 1 d . . .
C5 C 0.3182(2) 0.0179(4) 0.3862(3) 0.0373(10) Uani 1 1 d . . .
H5A H 0.3564 -0.0533 0.4098 0.045 Uiso 1 1 calc R . .
C6 C 0.3346(3) 0.1439(5) 0.4273(3) 0.0466(12) Uani 1 1 d . . .
H6A H 0.3840 0.1593 0.4786 0.056 Uiso 1 1 calc R . .
C7 C 0.2802(3) 0.2475(5) 0.3949(3) 0.0495(12) Uani 1 1 d . . .
H7A H 0.2918 0.3351 0.4228 0.059 Uiso 1 1 calc R . .
C8 C 0.2075(3) 0.2230(4) 0.3205(3) 0.0417(11) Uani 1 1 d . . .
H8A H 0.1687 0.2937 0.2984 0.050 Uiso 1 1 calc R . .
C9 C 0.1918(2) 0.0970(4) 0.2791(3) 0.0323(10) Uani 1 1 d . . .
H9A H 0.1422 0.0814 0.2280 0.039 Uiso 1 1 calc R . .
C10 C 0.0489(2) -0.2580(4) 0.0968(3) 0.0330(10) Uani 1 1 d . . .
C11 C 0.0574(2) -0.2759(4) 0.0111(3) 0.0370(11) Uani 1 1 d . . .
C12 C 0.1385(2) -0.3388(4) 0.0174(3) 0.0368(10) Uani 1 1 d . . .
H12A H 0.1649 -0.2829 -0.0209 0.044 Uiso 1 1 calc R . .
C13 C 0.1102(2) -0.4131(4) 0.2379(3) 0.0364(10) Uani 1 1 d . . .
H13A H 0.1604 -0.4311 0.2916 0.055 Uiso 1 1 calc R . .
H13B H 0.0945 -0.4944 0.1978 0.055 Uiso 1 1 calc R . .
H13C H 0.0664 -0.3887 0.2633 0.055 Uiso 1 1 calc R . .
C14 C 0.2473(2) -0.4446(4) 0.1669(3) 0.0388(11) Uani 1 1 d . . .
H14A H 0.2155 -0.5266 0.1670 0.058 Uiso 1 1 calc R . .
H14B H 0.2821 -0.4240 0.2328 0.058 Uiso 1 1 calc R . .
H14C H 0.2815 -0.4591 0.1264 0.058 Uiso 1 1 calc R . .
C15 C -0.0226(2) -0.2000(5) 0.1197(3) 0.0478(12) Uani 1 1 d . . .
H15A H -0.0055 -0.1180 0.1587 0.072 Uiso 1 1 calc R . .
H15B H -0.0428 -0.2669 0.1556 0.072 Uiso 1 1 calc R . .
H15C H -0.0661 -0.1773 0.0596 0.072 Uiso 1 1 calc R . .
C16 C -0.0040(3) -0.2413(5) -0.0844(3) 0.0513(13) Uani 1 1 d . . .
H16A H 0.0107 -0.1548 -0.1071 0.077 Uiso 1 1 calc R . .
H16B H -0.0583 -0.2337 -0.0777 0.077 Uiso 1 1 calc R . .
H16C H -0.0047 -0.3127 -0.1310 0.077 Uiso 1 1 calc R . .
C17 C 0.1264(3) -0.4817(5) -0.0224(3) 0.0592(14) Uani 1 1 d . . .
H17A H 0.1795 -0.5218 -0.0163 0.089 Uiso 1 1 calc R . .
H17B H 0.0925 -0.4794 -0.0905 0.089 Uiso 1 1 calc R . .
H17C H 0.0992 -0.5364 0.0138 0.089 Uiso 1 1 calc R . .
C18 C 0.5122(3) -0.0987(4) 0.1612(3) 0.0376(11) Uani 1 1 d . . .
C19 C 0.4422(2) -0.1951(4) 0.2994(3) 0.0330(10) Uani 1 1 d . . .
C20 C 0.3835(2) 0.0554(5) 0.1839(3) 0.0364(10) Uani 1 1 d . . .
C21 C 0.3529(2) -0.1152(4) 0.0121(3) 0.0327(10) Uani 1 1 d . . .
C22 C 0.4224(2) -0.3404(5) 0.1285(3) 0.0343(10) Uani 1 1 d . . .

loop_
_atom_site_aniso_label
_atom_site_aniso_U_11
_atom_site_aniso_U_22
_atom_site_aniso_U_33
_atom_site_aniso_U_23
_atom_site_aniso_U_13
_atom_site_aniso_U_12
Mo 0.02007(19) 0.0274(2) 0.0327(2) -0.00030(16) 0.00329(14) -0.00082(16)
Cl 0.0212(5) 0.0273(6) 0.0326(5) 0.0038(4) 0.0013(4) 0.0044(4)
P 0.0205(5) 0.0290(7) 0.0278(5) -0.0007(5) 0.0018(4) 0.0001(4)
O1 0.0275(15) 0.0331(18) 0.0395(16) -0.0088(13) 0.0103(12) -0.0043(12)
O2 0.0325(18) 0.047(2) 0.084(2) 0.0036(17) 0.0214(16) -0.0037(16)
O3 0.0353(17) 0.048(2) 0.0380(18) 0.0035(15) 0.0007(14) -0.0013(15)
O4 0.0458(19) 0.034(2) 0.065(2) -0.0084(16) 0.0138(16) -0.0046(16)
O5 0.0524(19) 0.040(2) 0.0325(17) 0.0034(14) 0.0101(14) 0.0018(15)
O6 0.0504(19) 0.039(2) 0.0514(19) -0.0048(16) 0.0046(15) 0.0126(16)
C1 0.023(2) 0.031(2) 0.030(2) -0.0034(18) 0.0041(16) 0.0004(18)
C2 0.027(2) 0.025(2) 0.035(2) -0.0057(18) 0.0065(17) -0.0056(18)
C3 0.0195(19) 0.028(3) 0.036(2) -0.0011(18) 0.0040(16) 0.0005(17)
C4 0.026(2) 0.027(2) 0.034(2) -0.0034(18) 0.0076(17) 0.0018(18)
C5 0.031(2) 0.033(3) 0.042(2) -0.006(2) 0.0054(19) 0.0028(19)
C6 0.037(2) 0.046(3) 0.050(3) -0.020(2) 0.005(2) -0.008(2)
C7 0.055(3) 0.028(3) 0.068(3) -0.017(2) 0.024(3) -0.011(2)
C8 0.045(3) 0.024(3) 0.062(3) 0.001(2) 0.026(2) 0.005(2)
C9 0.028(2) 0.031(3) 0.038(2) -0.0003(19) 0.0104(18) 0.0014(19)
C10 0.020(2) 0.029(3) 0.044(3) 0.004(2) 0.0035(18) -0.0005(18)
C11 0.027(2) 0.040(3) 0.036(3) -0.004(2) 0.0006(19) -0.003(2)
C12 0.029(2) 0.037(3) 0.036(2) -0.012(2) -0.0002(17) -0.007(2)
C13 0.035(2) 0.034(3) 0.038(2) 0.002(2) 0.0096(19) -0.001(2)
C14 0.035(2) 0.032(3) 0.044(3) -0.001(2) 0.0056(19) -0.003(2)
C15 0.027(2) 0.057(3) 0.054(3) 0.002(2) 0.007(2) -0.001(2)
C16 0.036(3) 0.066(4) 0.043(3) -0.004(2) 0.001(2) -0.006(2)
C17 0.059(3) 0.062(4) 0.051(3) -0.014(3) 0.011(2) -0.009(3)
C18 0.029(2) 0.034(3) 0.045(3) 0.001(2) 0.006(2) -0.004(2)
C19 0.019(2) 0.032(3) 0.045(3) -0.006(2) 0.0059(18) -0.0050(18)
C20 0.025(2) 0.044(3) 0.035(2) -0.002(2) 0.0042(17) -0.002(2)
C21 0.026(2) 0.026(3) 0.048(3) -0.003(2) 0.0144(19) -0.0008(18)
C22 0.027(2) 0.037(3) 0.031(2) -0.001(2) -0.0011(17) 0.003(2)

loop_
_atom_type_symbol
_atom_type_description
_atom_type_scat_dispersion_real
_atom_type_scat_dispersion_imag
_atom_type_scat_source
C C 0.0033 0.0016 'International Tables Vol C Tables 4.2.6.8 and 6.1.1.4'
H H 0.0000 0.0000 'International Tables Vol C Tables 4.2.6.8 and 6.1.1.4'
Cl Cl 0.1484 0.1585 'International Tables Vol C Tables 4.2.6.8 and 6.1.1.4'
Mo Mo -1.6832 0.6857 'International Tables Vol C Tables 4.2.6.8 and 6.1.1.4'
O O 0.0106 0.0060 'International Tables Vol C Tables 4.2.6.8 and 6.1.1.4'
P P 0.1023 0.0942 'International Tables Vol C Tables 4.2.6.8 and 6.1.1.4'

loop_
_geom_angle_atom_site_label_1
_geom_angle_atom_site_label_2
_geom_angle_atom_site_label_3
_geom_angle
_geom_angle_site_symmetry_1
_geom_angle_site_symmetry_3
_geom_angle_publ_flag
C18 Mo C21 92.21(16) . . ?
C18 Mo C22 87.80(17) . . ?
C21 Mo C22 88.14(15) . . ?
C18 Mo C19 89.35(16) . . ?
C21 Mo C19 175.20(16) . . ?
C22 Mo C19 87.38(15) . . ?
C18 Mo C20 87.09(16) . . ?
C21 Mo C20 91.60(15) . . ?
C22 Mo C20 174.87(16) . . ?
C19 Mo C20 93.02(16) . . ?
C18 Mo P 171.92(13) . . ?
C21 Mo P 87.27(11) . . ?
C22 Mo P 100.24(11) . . ?
C19 Mo P 91.82(11) . . ?
C20 Mo P 84.87(11) . . ?
C1 P C3 89.24(17) . . ?
C1 P Cl 101.63(13) . . ?
C3 P Cl 103.92(12) . . ?
C1 P Mo 119.12(11) . . ?
C3 P Mo 129.00(12) . . ?
Cl P Mo 109.61(5) . . ?
C1 O1 C2 113.2(3) . . ?
O1 C1 C4 110.8(3) . . ?
O1 C1 P 105.3(2) . . ?
C4 C1 P 117.1(3) . . ?
O1 C1 H1A 107.8 . . ?
C4 C1 H1A 107.8 . . ?
P C1 H1A 107.8 . . ?
O1 C2 C10 107.0(3) . . ?
O1 C2 C13 106.3(3) . . ?
C10 C2 C13 113.1(3) . . ?
O1 C2 C3 111.1(3) . . ?
C10 C2 C3 103.6(3) . . ?
C13 C2 C3 115.5(3) . . ?
C14 C3 C2 115.6(3) . . ?
C14 C3 C12 113.7(3) . . ?
C2 C3 C12 105.4(3) . . ?
C14 C3 P 105.1(2) . . ?
C2 C3 P 104.6(2) . . ?
C12 C3 P 112.2(3) . . ?
C5 C4 C9 118.4(4) . . ?
C5 C4 C1 120.3(3) . . ?
C9 C4 C1 121.3(3) . . ?
C6 C5 C4 121.1(4) . . ?
C6 C5 H5A 119.4 . . ?
C4 C5 H5A 119.4 . . ?
C7 C6 C5 120.4(4) . . ?
C7 C6 H6A 119.8 . . ?
C5 C6 H6A 119.8 . . ?
C6 C7 C8 119.1(4) . . ?
C6 C7 H7A 120.4 . . ?
C8 C7 H7A 120.4 . . ?
C9 C8 C7 120.2(4) . . ?
C9 C8 H8A 119.9 . . ?
C7 C8 H8A 119.9 . . ?
C8 C9 C4 120.7(4) . . ?
C8 C9 H9A 119.7 . . ?
C4 C9 H9A 119.7 . . ?
C11 C10 C15 128.4(4) . . ?
C11 C10 C2 112.3(3) . . ?
C15 C10 C2 119.2(4) . . ?
C10 C11 C16 126.4(4) . . ?
C10 C11 C12 112.8(3) . . ?
C16 C11 C12 120.8(4) . . ?
C11 C12 C17 110.5(3) . . ?
C11 C12 C3 102.7(3) . . ?
C17 C12 C3 116.0(4) . . ?
C11 C12 H12A 109.1 . . ?
C17 C12 H12A 109.1 . . ?
C3 C12 H12A 109.1 . . ?
C2 C13 H13A 109.5 . . ?
C2 C13 H13B 109.5 . . ?
H13A C13 H13B 109.5 . . ?
C2 C13 H13C 109.5 . . ?
H13A C13 H13C 109.5 . . ?
H13B C13 H13C 109.5 . . ?
C3 C14 H14A 109.5 . . ?
C3 C14 H14B 109.5 . . ?
H14A C14 H14B 109.5 . . ?
C3 C14 H14C 109.5 . . ?
H14A C14 H14C 109.5 . . ?
H14B C14 H14C 109.5 . . ?
C10 C15 H15A 109.5 . . ?
C10 C15 H15B 109.5 . . ?
H15A C15 H15B 109.5 . . ?
C10 C15 H15C 109.5 . . ?
H15A C15 H15C 109.5 . . ?
H15B C15 H15C 109.5 . . ?
C11 C16 H16A 109.5 . . ?
C11 C16 H16B 109.5 . . ?
H16A C16 H16B 109.5 . . ?
C11 C16 H16C 109.5 . . ?
H16A C16 H16C 109.5 . . ?
H16B C16 H16C 109.5 . . ?
C12 C17 H17A 109.5 . . ?
C12 C17 H17B 109.5 . . ?
H17A C17 H17B 109.5 . . ?
C12 C17 H17C 109.5 . . ?
H17A C17 H17C 109.5 . . ?
H17B C17 H17C 109.5 . . ?
O2 C18 Mo 177.5(4) . . ?
O3 C19 Mo 176.0(4) . . ?
O4 C20 Mo 176.5(4) . . ?
O5 C21 Mo 177.4(3) . . ?
O6 C22 Mo 174.7(4) . . ?

loop_
_geom_bond_atom_site_label_1
_geom_bond_atom_site_label_2
_geom_bond_distance
_geom_bond_site_symmetry_2
_geom_bond_publ_flag
Mo C18 2.012(4) . ?
Mo C21 2.028(4) . ?
Mo C22 2.030(5) . ?
Mo C19 2.045(4) . ?
Mo C20 2.067(5) . ?
Mo P 2.4686(10) . ?
Cl P 2.0765(13) . ?
P C1 1.863(4) . ?
P C3 1.875(4) . ?
O1 C1 1.415(4) . ?
O1 C2 1.468(4) . ?
O2 C18 1.139(4) . ?
O3 C19 1.148(4) . ?
O4 C20 1.138(5) . ?
O5 C21 1.153(4) . ?
O6 C22 1.147(5) . ?
C1 C4 1.499(5) . ?
C1 H1A 1.0000 . ?
C2 C10 1.506(5) . ?
C2 C13 1.509(5) . ?
C2 C3 1.563(5) . ?
C3 C14 1.541(5) . ?
C3 C12 1.563(5) . ?
C4 C5 1.379(5) . ?
C4 C9 1.382(5) . ?
C5 C6 1.372(6) . ?
C5 H5A 0.9500 . ?
C6 C7 1.366(6) . ?
C6 H6A 0.9500 . ?
C7 C8 1.391(5) . ?
C7 H7A 0.9500 . ?
C8 C9 1.372(5) . ?
C8 H8A 0.9500 . ?
C9 H9A 0.9500 . ?
C10 C11 1.327(5) . ?
C10 C15 1.501(5) . ?
C11 C16 1.497(5) . ?
C11 C12 1.512(5) . ?
C12 C17 1.515(6) . ?
C12 H12A 1.0000 . ?
C13 H13A 0.9800 . ?
C13 H13B 0.9800 . ?
C13 H13C 0.9800 . ?
C14 H14A 0.9800 . ?
C14 H14B 0.9800 . ?
C14 H14C 0.9800 . ?
C15 H15A 0.9800 . ?
C15 H15B 0.9800 . ?
C15 H15C 0.9800 . ?
C16 H16A 0.9800 . ?
C16 H16B 0.9800 . ?
C16 H16C 0.9800 . ?
C17 H17A 0.9800 . ?
C17 H17B 0.9800 . ?
C17 H17C 0.9800 . ?
